data_7712815
loop_
_publ_author_name
'Brechin, Euan K.'
'Agapaki, Eleftheria'
'Canaj, Angelos'
'Nichol, Gary Stephen'

_publ_section_title
;
 Tetra-, tetradeca- and octadecametallic clusters of Mn
;
_journal_name_full 'Dalton Transactions'
_journal_paper_doi 10.1039/D3DT00732D
_journal_year 2023
_chemical_formula_moiety 'C24 H44 Br4 Mn4 N8 O8, 2(C2 H3 N), [+ solvents]'
_chemical_formula_sum 'C28.5 H50.75 Br4 Mn4 N10.25 O8'
_chemical_formula_weight 1204.44
_space_group_crystal_system triclinic
_space_group_IT_number 2
_space_group_name_Hall '-P 1'
_space_group_name_H-M_alt 'P -1'
_atom_sites_solution_hydrogens mixed
_atom_sites_solution_primary dual
_audit_creation_date 2021-12-14
_audit_creation_method
;
Olex2 1.5-beta
(compiled 2021.12.09 svn.r5202d8cf for OlexSys, GUI svn.r6439)
;
_audit_update_record
;
2022-12-29 deposited with the CCDC.	2023-04-18 downloaded from the CCDC.
;
_cell_angle_alpha 99.820(2)
_cell_angle_beta 90.437(2)
_cell_angle_gamma 105.874(2)
_cell_formula_units_Z 2
_cell_length_a 10.1989(2)
_cell_length_b 12.8405(3)
_cell_length_c 18.4168(3)
_cell_measurement_reflns_used 29932
_cell_measurement_temperature 120.00(11)
_cell_measurement_theta_max 32.4360
_cell_measurement_theta_min 3.7190
_cell_volume 2282.13(8)
_computing_cell_refinement 'CrysAlisPro 1.171.41.99a (Rigaku OD, 2021)'
_computing_data_collection 'CrysAlisPro 1.171.41.99a (Rigaku OD, 2021)'
_computing_data_reduction 'CrysAlisPro 1.171.41.99a (Rigaku OD, 2021)'
_computing_molecular_graphics 'Olex2 1.5-beta (Dolomanov et al., 2009)'
_computing_publication_material 'Olex2 1.5-beta (Dolomanov et al., 2009)'
_computing_structure_refinement 'SHELXL 2018/3 (Sheldrick, 2015)'
_computing_structure_solution 'SHELXT 2018/2 (Sheldrick, 2018)'
_diffrn_ambient_environment N~2~
_diffrn_ambient_temperature 120.00(11)
_diffrn_detector 'CCD plate'
_diffrn_detector_area_resol_mean 8.0521
_diffrn_detector_type Eos
_diffrn_measured_fraction_theta_full 0.998
_diffrn_measured_fraction_theta_max 0.929
_diffrn_measurement_details
;
List of Runs (angles in degrees, time in seconds):

  # Type    Start    End  Width  t~exp~   \w     \q     \k     \f   Frames
#--------------------------------------------------------------------------
  1  \w    -83.00  -6.00   1.00   10.00    --  -24.07 134.00 -49.00   77
  2  \w    -83.00  -6.00   1.00   10.00    --  -24.07 135.00 129.00   77
  3  \w      6.00  85.00   1.00   10.00    --   25.94-135.00  63.00   79
  4  \w      6.00  85.00   1.00   10.00    --   25.94-134.00-116.00   79
  5  \w    -91.00  -7.00   1.00   10.00    --  -24.07 -57.00  30.00   84
  6  \w    -95.00   5.00   1.00   10.00    --  -24.07 -19.00  30.00  100
  7  \w    -93.00  -5.00   1.00   10.00    --  -24.07 -38.00  60.00   88
  8  \w    -20.00  65.00   1.00   10.00    --   25.94 -99.00 120.00   85
  9  \w      7.00  95.00   1.00   10.00    --   25.94  38.00-150.00   88
 10  \w    -20.00  65.00   1.00   10.00    --   25.94 -99.00 -60.00   85
 11  \w     -3.00  97.00   1.00   10.00    --   25.94  19.00  30.00  100
 12  \w      9.00  93.00   1.00   10.00    --   25.94  57.00 -60.00   84
 13  \w     35.00  99.00   1.00   10.00    --   25.94-178.00 -30.00   64
 14  \w    -43.00  39.00   1.00   10.00    --  -24.07  38.00 120.00   82
 15  \w      9.00  93.00   1.00   10.00    --   25.94  57.00 150.00   84
 16  \w      9.00  93.00   1.00   10.00    --   25.94  57.00  30.00   84
 17  \w      9.00  93.00   1.00   10.00    --   25.94  57.00-120.00   84
;
_diffrn_measurement_device 'four-circle diffractometer'
_diffrn_measurement_device_type 'Rigaku Oxford Diffraction XCalibur'
_diffrn_measurement_method '\w scans'
_diffrn_orient_matrix_type 'CrysAlisPro convention (1999,Acta A55,543-557)'
_diffrn_orient_matrix_UB_11 -0.0050093000
_diffrn_orient_matrix_UB_12 -0.0546099000
_diffrn_orient_matrix_UB_13 0.0047162000
_diffrn_orient_matrix_UB_21 -0.0052008000
_diffrn_orient_matrix_UB_22 -0.0172472000
_diffrn_orient_matrix_UB_23 -0.0388650000
_diffrn_orient_matrix_UB_31 0.0720620000
_diffrn_orient_matrix_UB_32 0.0113234000
_diffrn_orient_matrix_UB_33 -0.0002234000
_diffrn_radiation_monochromator graphite
_diffrn_radiation_probe x-ray
_diffrn_radiation_type 'Mo K\a'
_diffrn_radiation_wavelength 0.71073
_diffrn_reflns_av_R_equivalents 0.0479
_diffrn_reflns_av_unetI/netI 0.0420
_diffrn_reflns_Laue_measured_fraction_full 0.998
_diffrn_reflns_Laue_measured_fraction_max 0.929
_diffrn_reflns_limit_h_max 15
_diffrn_reflns_limit_h_min -15
_diffrn_reflns_limit_k_max 19
_diffrn_reflns_limit_k_min -19
_diffrn_reflns_limit_l_max 28
_diffrn_reflns_limit_l_min -27
_diffrn_reflns_number 87672
_diffrn_reflns_point_group_measured_fraction_full 0.998
_diffrn_reflns_point_group_measured_fraction_max 0.929
_diffrn_reflns_theta_full 25.242
_diffrn_reflns_theta_max 32.847
_diffrn_reflns_theta_min 3.327
_diffrn_source 'fine-focus sealed X-ray tube'
_diffrn_source_current 40.0
_diffrn_source_type 'Enhance (Mo) X-ray Source'
_diffrn_source_voltage 50.0
_exptl_absorpt_coefficient_mu 4.636
_exptl_absorpt_correction_T_max 1.00000
_exptl_absorpt_correction_T_min 0.38030
_exptl_absorpt_correction_type multi-scan
_exptl_absorpt_process_details
;
CrysAlisPro 1.171.41.99a (Rigaku Oxford Diffraction, 2021)
Empirical absorption correction using spherical harmonics,
implemented in SCALE3 ABSPACK scaling algorithm.
;
_exptl_crystal_colour colourless
_exptl_crystal_colour_primary colourless
_exptl_crystal_density_diffrn 1.753
_exptl_crystal_description block
_exptl_crystal_F_000 1195
_exptl_crystal_recrystallization_method 'The material was recrystallised from acetonitrile by slow evaporation'
_exptl_crystal_size_max 0.52
_exptl_crystal_size_mid 0.23
_exptl_crystal_size_min 0.07
_refine_diff_density_max 0.876
_refine_diff_density_min -0.691
_refine_diff_density_rms 0.113
_refine_ls_extinction_method none
_refine_ls_goodness_of_fit_ref 1.047
_refine_ls_hydrogen_treatment mixed
_refine_ls_matrix_type full
_refine_ls_number_parameters 544
_refine_ls_number_reflns 15804
_refine_ls_number_restraints 6
_refine_ls_restrained_S_all 1.047
_refine_ls_R_factor_all 0.0531
_refine_ls_R_factor_gt 0.0332
_refine_ls_shift/su_max 0.003
_refine_ls_shift/su_mean 0.000
_refine_ls_structure_factor_coef Fsqd
_refine_ls_weighting_details 'w=1/[\s^2^(Fo^2^)+(0.0195P)^2^+1.4328P] where P=(Fo^2^+2Fc^2^)/3'
_refine_ls_weighting_scheme calc
_refine_ls_wR_factor_gt 0.0570
_refine_ls_wR_factor_ref 0.0626
_reflns_Friedel_coverage 0.000
_reflns_number_gt 12560
_reflns_number_total 15804
_reflns_threshold_expression 'I > 2\s(I)'
_cod_data_source_file d3dt00732d2.cif
_cod_data_source_block eb21266
_cod_original_formula_sum 'C28.50 H50.75 Br4 Mn4 N10.25 O8'
_cod_database_code 7712815
_shelx_shelxl_version_number 2018/3
_chemical_oxdiff_formula 'C30 H30 O10 N10 Mn4 Br4'
_chemical_oxdiff_usercomment '@ 120 K EA205'
_shelx_space_group_comment
;
The symmetry employed for this shelxl refinement is uniquely defined
by the following loop, which should always be used as a source of
symmetry information in preference to the above space-group names.
They are only intended as comments.
;
_shelx_estimated_absorpt_t_max 0.737
_shelx_estimated_absorpt_t_min 0.197
_olex2_refinement_description
;
1. Fixed Uiso
 At 1.2 times of:
  All C(H) groups, All C(H,H) groups
 At 1.5 times of:
  All C(H,H,H) groups
2. Shared sites
{N11, C30}
3. Uiso/Uaniso restraints and constraints
Uanis(N11) = Uanis(C30)
4. Rigid body (RIGU) restrains
 N11, C29, C30
 with sigma for 1-2 distances of 0.004 and sigma for 1-3 distances of 0.004
5. Others
 Fixed Sof: N11(0.25) C30(0.25) H11D(0.25) H11E(0.25) H11F(0.25) C29(0.25)
6.a Everything fixed:
 H11D, H11E, H11F
6.b Secondary CH2 refined with riding coordinates:
 C4(H4A,H4B), C10(H10A,H10B), C16(H16A,H16B), C22(H22A,H22B)
6.c Aromatic/amide H refined with riding coordinates:
 C2(H2), C8(H8), C14(H14), C20(H20)
6.d Idealised Me refined as rotating group:
 C5(H5C,H5D,H5E), C6(H6C,H6D,H6E), C11(H11A,H11B,H11C), C12(H12A,H12B,H12C),
 C17(H17A,H17B,H17C), C18(H18A,H18B,H18C), C23(H23A,H23B,H23C), C24(H24A,H24B,
 H24C), C26(H26A,H26B,H26C), C28(H28A,H28B,H28C)
;
_olex2_diffrn_ambient_temperature_device 'Oxford Cryosystems Cryostream 700+'
_olex2_exptl_crystal_mounting_method 'The crystal was mounted on a MITIGEN holder in Paratone oil'
_olex2_submission_original_sample_id EA205
_olex2_submission_special_instructions 'No special instructions were received'
_oxdiff_exptl_absorpt_empirical_details
;
Empirical correction (ABSPACK) includes:
- Absorption correction using spherical harmonics
- Frame scaling
;
_oxdiff_exptl_absorpt_empirical_full_max 2.228
_oxdiff_exptl_absorpt_empirical_full_min 0.717

loop_
_space_group_symop_operation_xyz
'x, y, z'
'-x, -y, -z'

loop_
_atom_site_label
_atom_site_type_symbol
_atom_site_fract_x
_atom_site_fract_y
_atom_site_fract_z
_atom_site_U_iso_or_equiv
_atom_site_adp_type
_atom_site_occupancy
_atom_site_site_symmetry_order
_atom_site_calc_flag
_atom_site_refinement_flags_posn
_atom_site_refinement_flags_adp
_atom_site_refinement_flags_occupancy
_atom_site_disorder_assembly
_atom_site_disorder_group
Br1 Br 0.84266(2) 0.42611(2) 0.76928(2) 0.01976(5) Uani 1 1 d . . . . .
Br2 Br 0.35952(2) 0.31919(2) 0.51925(2) 0.01796(5) Uani 1 1 d . . . . .
Br3 Br 0.26703(2) 0.71834(2) 0.75017(2) 0.01812(5) Uani 1 1 d . . . . .
Br4 Br 0.29249(2) 0.34775(2) 0.94167(2) 0.01715(5) Uani 1 1 d . . . . .
Mn1 Mn 0.63367(3) 0.49813(2) 0.80636(2) 0.01079(6) Uani 1 1 d . . . . .
Mn2 Mn 0.43655(3) 0.33485(2) 0.65740(2) 0.01128(6) Uani 1 1 d . . . . .
Mn3 Mn 0.43106(3) 0.60089(2) 0.71203(2) 0.01082(6) Uani 1 1 d . . . . .
Mn4 Mn 0.28894(3) 0.40552(2) 0.81346(2) 0.01025(6) Uani 1 1 d . . . . .
O1 O 0.45102(13) 0.56129(11) 0.82323(7) 0.0106(3) Uani 1 1 d . . . . .
O2 O 0.46652(13) 0.34607(11) 0.77864(7) 0.0119(3) Uani 1 1 d . . . . .
O3 O 0.57836(13) 0.50007(11) 0.69027(7) 0.0121(3) Uani 1 1 d . . . . .
O4 O 0.29570(13) 0.43312(11) 0.69703(7) 0.0112(3) Uani 1 1 d . . . . .
O5 O 0.62454(17) 0.45065(14) 0.91774(8) 0.0177(3) Uani 1 1 d . . . . .
H5A H 0.547(3) 0.419(2) 0.9263(14) 0.023(7) Uiso 1 1 d . . . . .
H5B H 0.652(3) 0.496(3) 0.9535(19) 0.059(11) Uiso 1 1 d . . . . .
O6 O 0.62506(17) 0.28467(15) 0.63150(9) 0.0203(3) Uani 1 1 d . . . . .
H6A H 0.622(3) 0.223(3) 0.6196(16) 0.036(9) Uiso 1 1 d . . . . .
H6B H 0.688(3) 0.310(3) 0.6631(17) 0.041(9) Uiso 1 1 d . . . . .
O7 O 0.39006(18) 0.58275(16) 0.58896(9) 0.0226(3) Uani 1 1 d . . . . .
H7A H 0.448(3) 0.611(3) 0.5653(18) 0.049(10) Uiso 1 1 d . . . . .
H7B H 0.375(4) 0.517(3) 0.5665(19) 0.063(12) Uiso 1 1 d . . . . .
O8 O 0.15603(16) 0.51766(14) 0.84383(8) 0.0157(3) Uani 1 1 d . . . . .
H8A H 0.183(3) 0.575(3) 0.8240(16) 0.042(9) Uiso 1 1 d . . . . .
H8B H 0.078(3) 0.495(3) 0.8343(16) 0.043(9) Uiso 1 1 d . . . . .
N1 N 0.71440(16) 0.67228(14) 0.86179(9) 0.0127(3) Uani 1 1 d . . . . .
N2 N 0.61225(16) 0.71684(14) 0.88701(9) 0.0114(3) Uani 1 1 d . . . . .
N3 N 0.33889(17) 0.16555(14) 0.68001(9) 0.0133(3) Uani 1 1 d . . . . .
N4 N 0.37434(17) 0.15627(14) 0.74966(9) 0.0136(3) Uani 1 1 d . . . . .
N5 N 0.63093(17) 0.71856(14) 0.69976(9) 0.0142(3) Uani 1 1 d . . . . .
N6 N 0.72190(16) 0.66606(14) 0.66869(9) 0.0141(3) Uani 1 1 d . . . . .
N7 N 0.10505(16) 0.28041(14) 0.75330(9) 0.0128(3) Uani 1 1 d . . . . .
N8 N 0.08426(16) 0.30164(14) 0.68466(8) 0.0122(3) Uani 1 1 d . . . . .
C1 C 0.8293(2) 0.75528(17) 0.87581(11) 0.0151(4) Uani 1 1 d . . . . .
C2 C 0.8000(2) 0.85130(18) 0.91064(11) 0.0180(4) Uani 1 1 d . . . . .
H2 H 0.863444 0.921405 0.926410 0.022 Uiso 1 1 calc R U . . .
C3 C 0.6606(2) 0.82396(17) 0.91756(10) 0.0145(4) Uani 1 1 d . . . . .
C4 C 0.47344(19) 0.64315(16) 0.88578(10) 0.0121(4) Uani 1 1 d . . . . .
H4A H 0.462487 0.609421 0.930655 0.015 Uiso 1 1 calc R U . . .
H4B H 0.405842 0.685594 0.885144 0.015 Uiso 1 1 calc R U . . .
C5 C 0.9641(2) 0.7398(2) 0.85405(13) 0.0241(5) Uani 1 1 d . . . . .
H5C H 0.953380 0.661877 0.834309 0.036 Uiso 1 1 calc R U . . .
H5D H 1.028594 0.763494 0.897351 0.036 Uiso 1 1 calc R U . . .
H5E H 0.999077 0.783814 0.816207 0.036 Uiso 1 1 calc R U . . .
C6 C 0.5701(2) 0.89130(19) 0.95015(13) 0.0228(5) Uani 1 1 d . . . . .
H6C H 0.534182 0.866566 0.995379 0.034 Uiso 1 1 calc R U . . .
H6D H 0.494190 0.882619 0.914641 0.034 Uiso 1 1 calc R U . . .
H6E H 0.622681 0.968955 0.961839 0.034 Uiso 1 1 calc R U . . .
C7 C 0.2483(2) 0.06916(17) 0.65242(11) 0.0152(4) Uani 1 1 d . . . . .
C8 C 0.2284(2) -0.00110(18) 0.70415(12) 0.0190(4) Uani 1 1 d . . . . .
H8 H 0.170078 -0.074085 0.698002 0.023 Uiso 1 1 calc R U . . .
C9 C 0.3108(2) 0.05727(17) 0.76615(11) 0.0166(4) Uani 1 1 d . . . . .
C10 C 0.4811(2) 0.24687(16) 0.79343(11) 0.0140(4) Uani 1 1 d . . . . .
H10A H 0.472096 0.244713 0.846673 0.017 Uiso 1 1 calc R U . . .
H10B H 0.572436 0.239495 0.780233 0.017 Uiso 1 1 calc R U . . .
C11 C 0.3316(3) 0.02758(19) 0.83931(12) 0.0246(5) Uani 1 1 d . . . . .
H11A H 0.295476 0.073452 0.877566 0.037 Uiso 1 1 calc R U . . .
H11B H 0.429382 0.039879 0.850345 0.037 Uiso 1 1 calc R U . . .
H11C H 0.283681 -0.050120 0.838114 0.037 Uiso 1 1 calc R U . . .
C12 C 0.1844(2) 0.04711(19) 0.57599(11) 0.0213(4) Uani 1 1 d . . . . .
H12A H 0.242099 0.016714 0.540988 0.032 Uiso 1 1 calc R U . . .
H12B H 0.175147 0.115962 0.563327 0.032 Uiso 1 1 calc R U . . .
H12C H 0.093938 -0.005811 0.573572 0.032 Uiso 1 1 calc R U . . .
C13 C 0.6987(2) 0.82605(17) 0.71283(11) 0.0162(4) Uani 1 1 d . . . . .
C14 C 0.8314(2) 0.84058(19) 0.68806(12) 0.0211(4) Uani 1 1 d . . . . .
H14 H 0.899773 0.908425 0.690249 0.025 Uiso 1 1 calc R U . . .
C15 C 0.8427(2) 0.73735(19) 0.66003(11) 0.0173(4) Uani 1 1 d . . . . .
C16 C 0.6773(2) 0.54591(17) 0.64455(11) 0.0153(4) Uani 1 1 d . . . . .
H16A H 0.639300 0.527716 0.592854 0.018 Uiso 1 1 calc R U . . .
H16B H 0.756139 0.515388 0.646910 0.018 Uiso 1 1 calc R U . . .
C17 C 0.9564(2) 0.6992(2) 0.62429(13) 0.0259(5) Uani 1 1 d . . . . .
H17A H 1.032534 0.763065 0.619657 0.039 Uiso 1 1 calc R U . . .
H17B H 0.924085 0.655727 0.575181 0.039 Uiso 1 1 calc R U . . .
H17C H 0.987073 0.653598 0.654589 0.039 Uiso 1 1 calc R U . . .
C18 C 0.6339(2) 0.91034(18) 0.75030(12) 0.0205(4) Uani 1 1 d . . . . .
H18A H 0.539572 0.874250 0.760166 0.031 Uiso 1 1 calc R U . . .
H18B H 0.634198 0.964121 0.718359 0.031 Uiso 1 1 calc R U . . .
H18C H 0.685311 0.947977 0.796976 0.031 Uiso 1 1 calc R U . . .
C19 C 0.0098(2) 0.18636(17) 0.75731(11) 0.0145(4) Uani 1 1 d . . . . .
C20 C -0.0726(2) 0.14967(18) 0.69146(11) 0.0178(4) Uani 1 1 d . . . . .
H20 H -0.147523 0.085421 0.680132 0.021 Uiso 1 1 calc R U . . .
C21 C -0.0230(2) 0.22540(17) 0.64657(11) 0.0150(4) Uani 1 1 d . . . . .
C22 C 0.16301(18) 0.40679(17) 0.66610(10) 0.0126(4) Uani 1 1 d . . . . .
H22A H 0.164723 0.400835 0.611832 0.015 Uiso 1 1 calc R U . . .
H22B H 0.119879 0.465386 0.685629 0.015 Uiso 1 1 calc R U . . .
C23 C -0.0680(2) 0.2307(2) 0.57053(11) 0.0227(5) Uani 1 1 d . . . . .
H23A H -0.097153 0.297508 0.571434 0.034 Uiso 1 1 calc R U . . .
H23B H -0.144397 0.165918 0.551963 0.034 Uiso 1 1 calc R U . . .
H23C H 0.008048 0.232063 0.538128 0.034 Uiso 1 1 calc R U . . .
C24 C 0.0008(2) 0.13346(19) 0.82387(12) 0.0207(4) Uani 1 1 d . . . . .
H24A H 0.018884 0.061633 0.810723 0.031 Uiso 1 1 calc R U . . .
H24B H -0.090797 0.123535 0.842364 0.031 Uiso 1 1 calc R U . . .
H24C H 0.068610 0.180448 0.862257 0.031 Uiso 1 1 calc R U . . .
N9 N 0.3057(3) 0.8206(3) 1.07186(19) 0.0631(8) Uani 1 1 d . . . . .
N10 N 0.5806(2) 1.05229(19) 0.59182(12) 0.0309(5) Uani 1 1 d . . . . .
N11 N 0.1369(12) 0.5437(13) 0.5170(8) 0.172(6) Uani 0.25 1 d . . P . .
C30 C 0.1369(12) 0.5437(13) 0.5170(8) 0.172(6) Uani 0.25 1 d . . P . .
H11D H 0.145290 0.535140 0.569260 0.257 Uiso 0.25 1 d . U P . .
H11E H 0.157100 0.616880 0.511510 0.257 Uiso 0.25 1 d . U P . .
H11F H 0.178930 0.497600 0.485750 0.257 Uiso 0.25 1 d . U P . .
C25 C 0.2206(3) 0.7405(3) 1.05368(17) 0.0414(7) Uani 1 1 d . . . . .
C26 C 0.1126(3) 0.6380(2) 1.03289(15) 0.0365(6) Uani 1 1 d . . . . .
H26A H 0.114063 0.589955 1.068730 0.055 Uiso 1 1 calc R U . . .
H26B H 0.127110 0.601186 0.983691 0.055 Uiso 1 1 calc R U . . .
H26C H 0.023983 0.653892 1.032240 0.055 Uiso 1 1 calc R U . . .
C27 C 0.5105(2) 0.9652(2) 0.58502(12) 0.0235(5) Uani 1 1 d . . . . .
C28 C 0.4214(3) 0.8533(2) 0.57591(14) 0.0305(5) Uani 1 1 d . . . . .
H28A H 0.465755 0.802690 0.546793 0.046 Uiso 1 1 calc R U . . .
H28B H 0.335037 0.849166 0.550297 0.046 Uiso 1 1 calc R U . . .
H28C H 0.403386 0.832774 0.624489 0.046 Uiso 1 1 calc R U . . .
C29 C 0.000000 0.500000 0.500000 0.158(8) Uani 0.5 2 d S . P . .

loop_
_atom_site_aniso_label
_atom_site_aniso_U_11
_atom_site_aniso_U_22
_atom_site_aniso_U_33
_atom_site_aniso_U_23
_atom_site_aniso_U_13
_atom_site_aniso_U_12
Br1 0.01167(9) 0.02192(12) 0.02448(10) -0.00429(8) -0.00109(7) 0.00785(8)
Br2 0.02209(10) 0.02025(11) 0.00970(8) 0.00207(7) 0.00172(7) 0.00318(8)
Br3 0.01615(10) 0.01532(10) 0.02607(10) 0.00673(8) 0.00419(8) 0.00775(8)
Br4 0.02066(10) 0.01810(11) 0.01060(8) 0.00430(7) 0.00008(7) 0.00090(8)
Mn1 0.00960(13) 0.00996(14) 0.01202(13) -0.00006(10) 0.00013(10) 0.00269(11)
Mn2 0.01229(14) 0.01019(14) 0.01023(12) 0.00057(10) 0.00154(10) 0.00200(11)
Mn3 0.01031(13) 0.00967(14) 0.01204(13) 0.00277(10) 0.00183(10) 0.00150(11)
Mn4 0.01002(13) 0.01026(14) 0.00941(12) 0.00167(10) 0.00070(10) 0.00111(11)
O1 0.0105(6) 0.0093(7) 0.0105(6) -0.0010(5) 0.0003(5) 0.0021(5)
O2 0.0141(6) 0.0081(7) 0.0129(6) 0.0014(5) 0.0006(5) 0.0023(5)
O3 0.0113(6) 0.0116(7) 0.0127(6) 0.0031(5) 0.0032(5) 0.0013(5)
O4 0.0079(6) 0.0122(7) 0.0118(6) 0.0026(5) -0.0002(5) -0.0004(5)
O5 0.0186(8) 0.0174(8) 0.0152(7) 0.0019(6) -0.0008(6) 0.0024(6)
O6 0.0169(8) 0.0177(9) 0.0239(8) -0.0047(7) 0.0004(6) 0.0060(7)
O7 0.0273(9) 0.0219(9) 0.0168(7) 0.0067(7) 0.0033(6) 0.0018(7)
O8 0.0115(7) 0.0151(8) 0.0195(7) 0.0025(6) 0.0010(6) 0.0024(6)
N1 0.0112(7) 0.0122(8) 0.0143(7) 0.0009(6) 0.0009(6) 0.0036(6)
N2 0.0105(7) 0.0100(8) 0.0133(7) 0.0006(6) 0.0008(6) 0.0032(6)
N3 0.0154(8) 0.0106(8) 0.0118(7) -0.0001(6) -0.0003(6) 0.0017(6)
N4 0.0168(8) 0.0095(8) 0.0138(7) 0.0019(6) -0.0001(6) 0.0027(7)
N5 0.0135(8) 0.0118(8) 0.0164(8) 0.0038(6) 0.0017(6) 0.0015(6)
N6 0.0127(8) 0.0148(9) 0.0137(7) 0.0042(6) 0.0021(6) 0.0012(7)
N7 0.0125(8) 0.0127(8) 0.0122(7) 0.0021(6) 0.0016(6) 0.0017(6)
N8 0.0113(7) 0.0120(8) 0.0114(7) 0.0009(6) 0.0001(6) 0.0011(6)
C1 0.0132(9) 0.0145(10) 0.0161(9) 0.0020(7) 0.0000(7) 0.0016(8)
C2 0.0188(10) 0.0110(10) 0.0203(10) -0.0006(8) -0.0010(8) -0.0002(8)
C3 0.0188(10) 0.0108(10) 0.0127(8) 0.0007(7) 0.0002(7) 0.0029(8)
C4 0.0102(8) 0.0124(9) 0.0121(8) 0.0002(7) 0.0016(6) 0.0016(7)
C5 0.0136(10) 0.0215(12) 0.0338(12) 0.0003(9) 0.0011(9) 0.0020(9)
C6 0.0250(11) 0.0149(11) 0.0274(11) -0.0020(9) 0.0042(9) 0.0073(9)
C7 0.0154(9) 0.0097(10) 0.0188(9) -0.0016(7) 0.0013(7) 0.0030(8)
C8 0.0210(10) 0.0093(10) 0.0234(10) 0.0004(8) 0.0013(8) 0.0003(8)
C9 0.0189(10) 0.0108(10) 0.0202(10) 0.0033(8) 0.0015(8) 0.0041(8)
C10 0.0162(9) 0.0103(9) 0.0153(9) 0.0017(7) -0.0023(7) 0.0037(8)
C11 0.0355(13) 0.0136(11) 0.0236(11) 0.0070(9) -0.0022(9) 0.0028(10)
C12 0.0225(11) 0.0179(11) 0.0192(10) -0.0018(8) -0.0040(8) 0.0018(9)
C13 0.0171(10) 0.0132(10) 0.0157(9) 0.0057(7) -0.0023(7) -0.0018(8)
C14 0.0167(10) 0.0181(11) 0.0236(10) 0.0063(9) -0.0014(8) -0.0048(8)
C15 0.0115(9) 0.0213(11) 0.0165(9) 0.0067(8) 0.0000(7) -0.0018(8)
C16 0.0159(9) 0.0143(10) 0.0143(9) 0.0012(7) 0.0051(7) 0.0026(8)
C17 0.0140(10) 0.0319(14) 0.0272(12) 0.0045(10) 0.0056(8) -0.0011(9)
C18 0.0233(11) 0.0131(11) 0.0233(10) 0.0050(8) -0.0016(8) 0.0010(9)
C19 0.0125(9) 0.0116(10) 0.0184(9) 0.0021(7) 0.0031(7) 0.0016(7)
C20 0.0148(9) 0.0108(10) 0.0226(10) -0.0010(8) -0.0003(8) -0.0025(8)
C21 0.0120(9) 0.0144(10) 0.0156(9) -0.0030(7) -0.0009(7) 0.0018(8)
C22 0.0097(8) 0.0126(10) 0.0137(8) 0.0035(7) -0.0003(7) -0.0005(7)
C23 0.0197(11) 0.0243(12) 0.0183(10) -0.0003(9) -0.0042(8) -0.0008(9)
C24 0.0218(11) 0.0161(11) 0.0218(10) 0.0056(8) 0.0028(8) 0.0000(9)
N9 0.0527(18) 0.0458(19) 0.091(2) 0.0183(17) 0.0257(16) 0.0092(15)
N10 0.0346(12) 0.0264(12) 0.0324(11) 0.0040(9) -0.0027(9) 0.0104(10)
N11 0.112(8) 0.214(16) 0.179(12) -0.044(11) -0.046(9) 0.079(10)
C30 0.112(8) 0.214(16) 0.179(12) -0.044(11) -0.046(9) 0.079(10)
C25 0.0392(16) 0.0409(18) 0.0508(17) 0.0161(14) 0.0202(13) 0.0172(14)
C26 0.0346(14) 0.0436(18) 0.0327(14) 0.0091(12) 0.0032(11) 0.0117(13)
C27 0.0295(12) 0.0250(13) 0.0193(10) 0.0039(9) 0.0005(9) 0.0135(10)
C28 0.0389(14) 0.0212(13) 0.0327(13) 0.0049(10) 0.0082(11) 0.0101(11)
C29 0.104(10) 0.20(2) 0.163(19) 0.019(17) -0.021(12) 0.044(13)

loop_
_atom_type_symbol
_atom_type_description
_atom_type_scat_dispersion_real
_atom_type_scat_dispersion_imag
_atom_type_scat_source
C C 0.0033 0.0016 'International Tables Vol C Tables 4.2.6.8 and 6.1.1.4'
H H 0.0000 0.0000 'International Tables Vol C Tables 4.2.6.8 and 6.1.1.4'
Br Br -0.2901 2.4595 'International Tables Vol C Tables 4.2.6.8 and 6.1.1.4'
Mn Mn 0.3368 0.7283 'International Tables Vol C Tables 4.2.6.8 and 6.1.1.4'
N N 0.0061 0.0033 'International Tables Vol C Tables 4.2.6.8 and 6.1.1.4'
O O 0.0106 0.0060 'International Tables Vol C Tables 4.2.6.8 and 6.1.1.4'

loop_
_exptl_crystal_face_index_h
_exptl_crystal_face_index_k
_exptl_crystal_face_index_l
_exptl_crystal_face_perp_dist
0 1 0 0.0302
0 -1 0 0.0437
-1 0 -1 0.2165
2 0 -1 0.2247
0 0 -1 0.1147
0 0 1 0.1180
-1 0 2 0.1982
0 1 -2 0.0976
0 -1 2 0.0895
2 -1 2 0.2001

loop_
_geom_angle_atom_site_label_1
_geom_angle_atom_site_label_2
_geom_angle_atom_site_label_3
_geom_angle
_geom_angle_site_symmetry_1
_geom_angle_site_symmetry_3
_geom_angle_publ_flag
O1 Mn1 Br1 172.77(4) . . ?
O1 Mn1 O5 92.26(5) . . ?
O2 Mn1 Br1 100.94(4) . . ?
O2 Mn1 O1 78.34(5) . . ?
O2 Mn1 O3 78.41(5) . . ?
O2 Mn1 O5 82.67(6) . . ?
O2 Mn1 N1 151.10(5) . . ?
O3 Mn1 Br1 92.24(4) . . ?
O3 Mn1 O1 80.55(5) . . ?
O3 Mn1 O5 160.75(6) . . ?
O3 Mn1 N1 106.85(6) . . ?
O5 Mn1 Br1 94.80(4) . . ?
N1 Mn1 Br1 107.12(4) . . ?
N1 Mn1 O1 74.69(5) . . ?
N1 Mn1 O5 88.15(6) . . ?
O2 Mn2 Br2 170.61(4) . . ?
O2 Mn2 N3 74.10(5) . . ?
O3 Mn2 Br2 106.10(4) . . ?
O3 Mn2 O2 78.01(5) . . ?
O3 Mn2 O4 78.36(5) . . ?
O3 Mn2 O6 84.12(6) . . ?
O3 Mn2 N3 150.56(5) . . ?
O4 Mn2 Br2 92.39(3) . . ?
O4 Mn2 O2 80.07(5) . . ?
O4 Mn2 O6 162.34(6) . . ?
O4 Mn2 N3 105.56(6) . . ?
O6 Mn2 Br2 94.56(5) . . ?
O6 Mn2 O2 94.26(6) . . ?
O6 Mn2 N3 88.69(6) . . ?
N3 Mn2 Br2 102.89(4) . . ?
O1 Mn3 Br3 94.30(3) . . ?
O1 Mn3 O3 80.47(5) . . ?
O1 Mn3 O7 161.85(6) . . ?
O1 Mn3 N5 104.08(6) . . ?
O3 Mn3 Br3 174.57(4) . . ?
O3 Mn3 O7 89.57(6) . . ?
O4 Mn3 Br3 102.50(4) . . ?
O4 Mn3 O1 78.96(5) . . ?
O4 Mn3 O3 78.04(5) . . ?
O4 Mn3 O7 84.18(6) . . ?
O4 Mn3 N5 150.92(6) . . ?
O7 Mn3 Br3 95.86(5) . . ?
N5 Mn3 Br3 106.04(5) . . ?
N5 Mn3 O3 74.08(6) . . ?
N5 Mn3 O7 87.49(6) . . ?
O1 Mn4 Br4 105.20(3) . . ?
O1 Mn4 O2 78.67(5) . . ?
O1 Mn4 O4 78.39(5) . . ?
O1 Mn4 O8 83.12(6) . . ?
O1 Mn4 N7 151.05(5) . . ?
O2 Mn4 Br4 93.13(4) . . ?
O2 Mn4 O4 79.98(5) . . ?
O2 Mn4 O8 161.33(6) . . ?
O2 Mn4 N7 106.03(6) . . ?
O4 Mn4 Br4 171.55(4) . . ?
O4 Mn4 O8 92.38(5) . . ?
O4 Mn4 N7 74.50(5) . . ?
O8 Mn4 Br4 95.62(4) . . ?
O8 Mn4 N7 88.01(6) . . ?
N7 Mn4 Br4 103.05(4) . . ?
Mn3 O1 Mn1 98.01(5) . . ?
Mn4 O1 Mn1 100.35(5) . . ?
Mn4 O1 Mn3 100.69(5) . . ?
C4 O1 Mn1 110.17(11) . . ?
C4 O1 Mn3 120.69(12) . . ?
C4 O1 Mn4 122.60(11) . . ?
Mn1 O2 Mn2 100.93(5) . . ?
Mn1 O2 Mn4 101.19(6) . . ?
Mn4 O2 Mn2 98.40(5) . . ?
C10 O2 Mn1 120.82(11) . . ?
C10 O2 Mn2 109.71(11) . . ?
C10 O2 Mn4 121.81(11) . . ?
Mn1 O3 Mn3 97.91(5) . . ?
Mn2 O3 Mn1 101.17(5) . . ?
Mn2 O3 Mn3 100.56(5) . . ?
C16 O3 Mn1 120.50(12) . . ?
C16 O3 Mn2 122.23(11) . . ?
C16 O3 Mn3 110.24(12) . . ?
Mn2 O4 Mn4 98.26(5) . . ?
Mn3 O4 Mn2 101.63(5) . . ?
Mn3 O4 Mn4 100.45(5) . . ?
C22 O4 Mn2 121.35(12) . . ?
C22 O4 Mn3 121.53(12) . . ?
C22 O4 Mn4 109.45(10) . . ?
Mn1 O5 H5A 112.0(18) . . ?
Mn1 O5 H5B 120(3) . . ?
H5A O5 H5B 105(3) . . ?
Mn2 O6 H6A 121(2) . . ?
Mn2 O6 H6B 115(2) . . ?
H6A O6 H6B 106(3) . . ?
Mn3 O7 H7A 119(2) . . ?
Mn3 O7 H7B 113(2) . . ?
H7A O7 H7B 99(3) . . ?
Mn4 O8 H8A 110(2) . . ?
Mn4 O8 H8B 119(2) . . ?
H8A O8 H8B 107(3) . . ?
N2 N1 Mn1 111.91(12) . . ?
C1 N1 Mn1 142.59(14) . . ?
C1 N1 N2 105.26(16) . . ?
N1 N2 C4 118.43(16) . . ?
C3 N2 N1 111.96(16) . . ?
C3 N2 C4 129.16(16) . . ?
N4 N3 Mn2 111.26(12) . . ?
C7 N3 Mn2 143.39(14) . . ?
C7 N3 N4 105.08(16) . . ?
N3 N4 C10 118.56(16) . . ?
C9 N4 N3 112.45(16) . . ?
C9 N4 C10 128.75(17) . . ?
N6 N5 Mn3 111.84(12) . . ?
C13 N5 Mn3 142.77(14) . . ?
C13 N5 N6 105.38(16) . . ?
N5 N6 C16 119.20(15) . . ?
C15 N6 N5 112.02(17) . . ?
C15 N6 C16 128.61(17) . . ?
N8 N7 Mn4 110.89(11) . . ?
C19 N7 Mn4 143.50(13) . . ?
C19 N7 N8 105.44(15) . . ?
N7 N8 C22 118.72(15) . . ?
C21 N8 N7 111.92(16) . . ?
C21 N8 C22 128.69(16) . . ?
N1 C1 C2 110.18(18) . . ?
N1 C1 C5 121.43(19) . . ?
C2 C1 C5 128.4(2) . . ?
C1 C2 H2 126.8 . . ?
C3 C2 C1 106.34(18) . . ?
C3 C2 H2 126.8 . . ?
N2 C3 C2 106.25(17) . . ?
N2 C3 C6 122.56(18) . . ?
C2 C3 C6 131.2(2) . . ?
O1 C4 N2 109.30(14) . . ?
O1 C4 H4A 109.8 . . ?
O1 C4 H4B 109.8 . . ?
N2 C4 H4A 109.8 . . ?
N2 C4 H4B 109.8 . . ?
H4A C4 H4B 108.3 . . ?
C1 C5 H5C 109.5 . . ?
C1 C5 H5D 109.5 . . ?
C1 C5 H5E 109.5 . . ?
H5C C5 H5D 109.5 . . ?
H5C C5 H5E 109.5 . . ?
H5D C5 H5E 109.5 . . ?
C3 C6 H6C 109.5 . . ?
C3 C6 H6D 109.5 . . ?
C3 C6 H6E 109.5 . . ?
H6C C6 H6D 109.5 . . ?
H6C C6 H6E 109.5 . . ?
H6D C6 H6E 109.5 . . ?
N3 C7 C8 110.34(18) . . ?
N3 C7 C12 121.33(19) . . ?
C8 C7 C12 128.3(2) . . ?
C7 C8 H8 126.9 . . ?
C9 C8 C7 106.15(19) . . ?
C9 C8 H8 126.9 . . ?
N4 C9 C8 105.97(18) . . ?
N4 C9 C11 122.58(19) . . ?
C8 C9 C11 131.4(2) . . ?
O2 C10 N4 108.53(15) . . ?
O2 C10 H10A 110.0 . . ?
O2 C10 H10B 110.0 . . ?
N4 C10 H10A 110.0 . . ?
N4 C10 H10B 110.0 . . ?
H10A C10 H10B 108.4 . . ?
C9 C11 H11A 109.5 . . ?
C9 C11 H11B 109.5 . . ?
C9 C11 H11C 109.5 . . ?
H11A C11 H11B 109.5 . . ?
H11A C11 H11C 109.5 . . ?
H11B C11 H11C 109.5 . . ?
C7 C12 H12A 109.5 . . ?
C7 C12 H12B 109.5 . . ?
C7 C12 H12C 109.5 . . ?
H12A C12 H12B 109.5 . . ?
H12A C12 H12C 109.5 . . ?
H12B C12 H12C 109.5 . . ?
N5 C13 C14 109.71(19) . . ?
N5 C13 C18 121.21(18) . . ?
C14 C13 C18 129.1(2) . . ?
C13 C14 H14 126.8 . . ?
C15 C14 C13 106.50(19) . . ?
C15 C14 H14 126.8 . . ?
N6 C15 C14 106.36(18) . . ?
N6 C15 C17 121.6(2) . . ?
C14 C15 C17 132.0(2) . . ?
O3 C16 N6 109.15(15) . . ?
O3 C16 H16A 109.9 . . ?
O3 C16 H16B 109.9 . . ?
N6 C16 H16A 109.9 . . ?
N6 C16 H16B 109.9 . . ?
H16A C16 H16B 108.3 . . ?
C15 C17 H17A 109.5 . . ?
C15 C17 H17B 109.5 . . ?
C15 C17 H17C 109.5 . . ?
H17A C17 H17B 109.5 . . ?
H17A C17 H17C 109.5 . . ?
H17B C17 H17C 109.5 . . ?
C13 C18 H18A 109.5 . . ?
C13 C18 H18B 109.5 . . ?
C13 C18 H18C 109.5 . . ?
H18A C18 H18B 109.5 . . ?
H18A C18 H18C 109.5 . . ?
H18B C18 H18C 109.5 . . ?
N7 C19 C20 109.89(18) . . ?
N7 C19 C24 121.96(18) . . ?
C20 C19 C24 128.14(19) . . ?
C19 C20 H20 126.9 . . ?
C21 C20 C19 106.29(18) . . ?
C21 C20 H20 126.9 . . ?
N8 C21 C20 106.44(17) . . ?
N8 C21 C23 122.43(19) . . ?
C20 C21 C23 131.13(19) . . ?
O4 C22 N8 108.92(15) . . ?
O4 C22 H22A 109.9 . . ?
O4 C22 H22B 109.9 . . ?
N8 C22 H22A 109.9 . . ?
N8 C22 H22B 109.9 . . ?
H22A C22 H22B 108.3 . . ?
C21 C23 H23A 109.5 . . ?
C21 C23 H23B 109.5 . . ?
C21 C23 H23C 109.5 . . ?
H23A C23 H23B 109.5 . . ?
H23A C23 H23C 109.5 . . ?
H23B C23 H23C 109.5 . . ?
C19 C24 H24A 109.5 . . ?
C19 C24 H24B 109.5 . . ?
C19 C24 H24C 109.5 . . ?
H24A C24 H24B 109.5 . . ?
H24A C24 H24C 109.5 . . ?
H24B C24 H24C 109.5 . . ?
H11D N11 H11E 112.7 . . ?
H11D N11 H11F 111.4 . . ?
H11E N11 H11F 117.4 . . ?
C29 N11 H11D 102.4 . . ?
C29 N11 H11E 106.1 . . ?
C29 N11 H11F 105.2 . . ?
N9 C25 C26 178.2(3) . . ?
C25 C26 H26A 109.5 . . ?
C25 C26 H26B 109.5 . . ?
C25 C26 H26C 109.5 . . ?
H26A C26 H26B 109.5 . . ?
H26A C26 H26C 109.5 . . ?
H26B C26 H26C 109.5 . . ?
N10 C27 C28 179.6(3) . . ?
C27 C28 H28A 109.5 . . ?
C27 C28 H28B 109.5 . . ?
C27 C28 H28C 109.5 . . ?
H28A C28 H28B 109.5 . . ?
H28A C28 H28C 109.5 . . ?
H28B C28 H28C 109.5 . . ?
N11 C29 N11 180.0 . 2_566 ?

loop_
_geom_bond_atom_site_label_1
_geom_bond_atom_site_label_2
_geom_bond_distance
_geom_bond_site_symmetry_2
_geom_bond_publ_flag
Br1 Mn1 2.5981(3) . ?
Br2 Mn2 2.6153(3) . ?
Br3 Mn3 2.5697(3) . ?
Br4 Mn4 2.5957(3) . ?
Mn1 O1 2.2301(13) . ?
Mn1 O2 2.1920(14) . ?
Mn1 O3 2.2131(13) . ?
Mn1 O5 2.2330(15) . ?
Mn1 N1 2.2185(17) . ?
Mn2 O2 2.2261(13) . ?
Mn2 O3 2.1976(14) . ?
Mn2 O4 2.2095(13) . ?
Mn2 O6 2.2195(16) . ?
Mn2 N3 2.2409(17) . ?
Mn3 O1 2.2135(13) . ?
Mn3 O3 2.2337(14) . ?
Mn3 O4 2.1880(14) . ?
Mn3 O7 2.2625(16) . ?
Mn3 N5 2.2198(17) . ?
Mn4 O1 2.1977(14) . ?
Mn4 O2 2.2092(13) . ?
Mn4 O4 2.2307(13) . ?
Mn4 O8 2.2424(15) . ?
Mn4 N7 2.2447(17) . ?
O1 C4 1.391(2) . ?
O2 C10 1.393(2) . ?
O3 C16 1.389(2) . ?
O4 C22 1.394(2) . ?
O5 H5A 0.81(3) . ?
O5 H5B 0.79(4) . ?
O6 H6A 0.77(3) . ?
O6 H6B 0.82(3) . ?
O7 H7A 0.78(3) . ?
O7 H7B 0.85(4) . ?
O8 H8A 0.86(3) . ?
O8 H8B 0.78(3) . ?
N1 N2 1.368(2) . ?
N1 C1 1.339(3) . ?
N2 C3 1.346(3) . ?
N2 C4 1.469(2) . ?
N3 N4 1.363(2) . ?
N3 C7 1.340(3) . ?
N4 C9 1.346(3) . ?
N4 C10 1.470(3) . ?
N5 N6 1.364(2) . ?
N5 C13 1.343(3) . ?
N6 C15 1.348(3) . ?
N6 C16 1.471(3) . ?
N7 N8 1.365(2) . ?
N7 C19 1.341(3) . ?
N8 C21 1.347(2) . ?
N8 C22 1.467(2) . ?
C1 C2 1.398(3) . ?
C1 C5 1.491(3) . ?
C2 H2 0.9500 . ?
C2 C3 1.381(3) . ?
C3 C6 1.492(3) . ?
C4 H4A 0.9900 . ?
C4 H4B 0.9900 . ?
C5 H5C 0.9800 . ?
C5 H5D 0.9800 . ?
C5 H5E 0.9800 . ?
C6 H6C 0.9800 . ?
C6 H6D 0.9800 . ?
C6 H6E 0.9800 . ?
C7 C8 1.400(3) . ?
C7 C12 1.495(3) . ?
C8 H8 0.9500 . ?
C8 C9 1.386(3) . ?
C9 C11 1.490(3) . ?
C10 H10A 0.9900 . ?
C10 H10B 0.9900 . ?
C11 H11A 0.9800 . ?
C11 H11B 0.9800 . ?
C11 H11C 0.9800 . ?
C12 H12A 0.9800 . ?
C12 H12B 0.9800 . ?
C12 H12C 0.9800 . ?
C13 C14 1.405(3) . ?
C13 C18 1.493(3) . ?
C14 H14 0.9500 . ?
C14 C15 1.374(3) . ?
C15 C17 1.494(3) . ?
C16 H16A 0.9900 . ?
C16 H16B 0.9900 . ?
C17 H17A 0.9800 . ?
C17 H17B 0.9800 . ?
C17 H17C 0.9800 . ?
C18 H18A 0.9800 . ?
C18 H18B 0.9800 . ?
C18 H18C 0.9800 . ?
C19 C20 1.404(3) . ?
C19 C24 1.491(3) . ?
C20 H20 0.9500 . ?
C20 C21 1.377(3) . ?
C21 C23 1.489(3) . ?
C22 H22A 0.9900 . ?
C22 H22B 0.9900 . ?
C23 H23A 0.9800 . ?
C23 H23B 0.9800 . ?
C23 H23C 0.9800 . ?
C24 H24A 0.9800 . ?
C24 H24B 0.9800 . ?
C24 H24C 0.9800 . ?
N9 C25 1.146(4) . ?
N10 C27 1.137(3) . ?
N11 H11D 0.9932 . ?
N11 H11E 0.9287 . ?
N11 H11F 0.9439 . ?
N11 C29 1.367(12) . ?
C25 C26 1.456(4) . ?
C26 H26A 0.9800 . ?
C26 H26B 0.9800 . ?
C26 H26C 0.9800 . ?
C27 C28 1.455(3) . ?
C28 H28A 0.9800 . ?
C28 H28B 0.9800 . ?
C28 H28C 0.9800 . ?

loop_
_geom_hbond_atom_site_label_D
_geom_hbond_atom_site_label_H
_geom_hbond_atom_site_label_A
_geom_hbond_distance_DH
_geom_hbond_distance_HA
_geom_hbond_distance_DA
_geom_hbond_angle_DHA
_geom_hbond_site_symmetry_A
_geom_hbond_publ_flag
O5 H5A Br4 0.81(3) 2.54(3) 3.3440(17) 169(2) . yes
O5 H5B Br4 0.79(4) 2.47(4) 3.2563(17) 170(3) 2_667 yes
O6 H6A N10 0.77(3) 2.09(3) 2.856(3) 171(3) 1_545 yes
O6 H6B Br1 0.82(3) 2.49(3) 3.2862(18) 163(3) . yes
O7 H7A Br2 0.78(3) 2.58(3) 3.3548(17) 173(3) 2_666 yes
O7 H7B Br2 0.85(4) 2.50(4) 3.3366(19) 169(3) . yes
O8 H8A Br3 0.86(3) 2.45(3) 3.2936(17) 171(3) . yes
O8 H8B Br1 0.78(3) 2.53(3) 3.2877(16) 165(3) 1_455 yes

loop_
_geom_torsion_atom_site_label_1
_geom_torsion_atom_site_label_2
_geom_torsion_atom_site_label_3
_geom_torsion_atom_site_label_4
_geom_torsion
_geom_torsion_site_symmetry_1
_geom_torsion_site_symmetry_2
_geom_torsion_site_symmetry_3
_geom_torsion_site_symmetry_4
_geom_torsion_publ_flag
Mn1 O1 C4 N2 42.97(17) . . . . ?
Mn1 O2 C10 N4 -162.69(11) . . . . ?
Mn1 O3 C16 N6 -70.01(18) . . . . ?
Mn1 N1 N2 C3 -177.09(12) . . . . ?
Mn1 N1 N2 C4 9.90(19) . . . . ?
Mn1 N1 C1 C2 174.34(16) . . . . ?
Mn1 N1 C1 C5 -4.7(3) . . . . ?
Mn2 O2 C10 N4 -46.06(16) . . . . ?
Mn2 O3 C16 N6 160.39(11) . . . . ?
Mn2 O4 C22 N8 67.60(17) . . . . ?
Mn2 N3 N4 C9 176.40(13) . . . . ?
Mn2 N3 N4 C10 -8.8(2) . . . . ?
Mn2 N3 C7 C8 -173.87(17) . . . . ?
Mn2 N3 C7 C12 6.9(3) . . . . ?
Mn3 O1 C4 N2 -70.03(17) . . . . ?
Mn3 O3 C16 N6 42.78(17) . . . . ?
Mn3 O4 C22 N8 -161.81(11) . . . . ?
Mn3 N5 N6 C15 178.99(13) . . . . ?
Mn3 N5 N6 C16 3.3(2) . . . . ?
Mn3 N5 C13 C14 -179.69(17) . . . . ?
Mn3 N5 C13 C18 1.7(3) . . . . ?
Mn4 O1 C4 N2 160.50(11) . . . . ?
Mn4 O2 C10 N4 67.82(17) . . . . ?
Mn4 O4 C22 N8 -45.56(16) . . . . ?
Mn4 N7 N8 C21 177.91(13) . . . . ?
Mn4 N7 N8 C22 -10.65(19) . . . . ?
Mn4 N7 C19 C20 -175.34(17) . . . . ?
Mn4 N7 C19 C24 4.1(3) . . . . ?
N1 N2 C3 C2 1.3(2) . . . . ?
N1 N2 C3 C6 -179.19(18) . . . . ?
N1 N2 C4 O1 -36.2(2) . . . . ?
N1 C1 C2 C3 -0.1(2) . . . . ?
N2 N1 C1 C2 0.8(2) . . . . ?
N2 N1 C1 C5 -178.22(18) . . . . ?
N3 N4 C9 C8 -0.5(2) . . . . ?
N3 N4 C9 C11 -179.36(18) . . . . ?
N3 N4 C10 O2 37.4(2) . . . . ?
N3 C7 C8 C9 0.6(2) . . . . ?
N4 N3 C7 C8 -0.9(2) . . . . ?
N4 N3 C7 C12 179.86(18) . . . . ?
N5 N6 C15 C14 1.3(2) . . . . ?
N5 N6 C15 C17 -177.48(18) . . . . ?
N5 N6 C16 O3 -31.5(2) . . . . ?
N5 C13 C14 C15 -0.7(2) . . . . ?
N6 N5 C13 C14 1.5(2) . . . . ?
N6 N5 C13 C18 -177.10(17) . . . . ?
N7 N8 C21 C20 -1.4(2) . . . . ?
N7 N8 C21 C23 179.21(18) . . . . ?
N7 N8 C22 O4 38.7(2) . . . . ?
N7 C19 C20 C21 0.3(2) . . . . ?
N8 N7 C19 C20 -1.1(2) . . . . ?
N8 N7 C19 C24 178.30(18) . . . . ?
C1 N1 N2 C3 -1.3(2) . . . . ?
C1 N1 N2 C4 -174.36(16) . . . . ?
C1 C2 C3 N2 -0.7(2) . . . . ?
C1 C2 C3 C6 179.8(2) . . . . ?
C3 N2 C4 O1 152.13(18) . . . . ?
C4 N2 C3 C2 173.36(18) . . . . ?
C4 N2 C3 C6 -7.1(3) . . . . ?
C5 C1 C2 C3 178.9(2) . . . . ?
C7 N3 N4 C9 0.9(2) . . . . ?
C7 N3 N4 C10 175.73(16) . . . . ?
C7 C8 C9 N4 0.0(2) . . . . ?
C7 C8 C9 C11 178.6(2) . . . . ?
C9 N4 C10 O2 -148.68(19) . . . . ?
C10 N4 C9 C8 -174.72(18) . . . . ?
C10 N4 C9 C11 6.4(3) . . . . ?
C12 C7 C8 C9 179.8(2) . . . . ?
C13 N5 N6 C15 -1.8(2) . . . . ?
C13 N5 N6 C16 -177.44(16) . . . . ?
C13 C14 C15 N6 -0.4(2) . . . . ?
C13 C14 C15 C17 178.3(2) . . . . ?
C15 N6 C16 O3 153.59(18) . . . . ?
C16 N6 C15 C14 176.51(18) . . . . ?
C16 N6 C15 C17 -2.3(3) . . . . ?
C18 C13 C14 C15 177.7(2) . . . . ?
C19 N7 N8 C21 1.6(2) . . . . ?
C19 N7 N8 C22 173.01(16) . . . . ?
C19 C20 C21 N8 0.7(2) . . . . ?
C19 C20 C21 C23 180.0(2) . . . . ?
C21 N8 C22 O4 -151.54(18) . . . . ?
C22 N8 C21 C20 -171.79(18) . . . . ?
C22 N8 C21 C23 8.8(3) . . . . ?
C24 C19 C20 C21 -179.1(2) . . . . ?

loop_
_exptl_oxdiff_crystal_face_indexfrac_h
_exptl_oxdiff_crystal_face_indexfrac_k
_exptl_oxdiff_crystal_face_indexfrac_l
_exptl_oxdiff_crystal_face_x
_exptl_oxdiff_crystal_face_y
_exptl_oxdiff_crystal_face_z
0.0010 0.9979 0.0005 -0.0545 -0.0172 0.0114
-0.0010 -0.9979 -0.0005 0.0545 0.0172 -0.0114
-0.9980 0.0010 -0.9991 0.0002 0.0440 -0.0717
1.9974 -0.0029 -0.9962 -0.0145 0.0284 0.1441
0.0005 -0.0003 -0.9981 -0.0047 0.0388 0.0003
-0.0005 0.0003 0.9981 0.0047 -0.0388 -0.0003
-0.9994 0.0019 1.9953 0.0143 -0.0724 -0.0724
0.0020 0.9973 -1.9957 -0.0639 0.0604 0.0119
-0.0020 -0.9973 1.9957 0.0639 -0.0604 -0.0119
1.9949 -0.9999 1.9977 0.0540 -0.0708 0.1320
